data_2206159
loop_
_publ_author_name
'Ali, Hapipah M.'
'Abdul Halim, Siti Nadiah'
'Ng, Seik Weng'

_publ_section_title
;
 5-Bromo-1<i>H</i>-indole-3-carbaldehyde 2-nitrophenylhydrazone
 hemihydrate
;
_journal_issue 7
_journal_name_full 'Acta Crystallographica Section E'
_journal_page_first o2308
_journal_page_last o2309
_journal_paper_doi 10.1107/S1600536805020064
_journal_volume 61
_journal_year 2005
_chemical_formula_iupac 'C16 H11 Br N4 O3, 0.5H2 O'
_chemical_formula_moiety 'C16 H11 Br N4 O3, 0.5H2 O'
_chemical_formula_sum 'C16 H12 Br N4 O3.5'
_chemical_formula_weight 396.21
_chemical_name_systematic
;
5-Bromo-1H-indole-3-carbaldehyde 2-nitrophenylhydrazone hemihydrate
;
_space_group_IT_number 13
_symmetry_cell_setting monoclinic
_symmetry_space_group_name_Hall '-P 2ya'
_symmetry_space_group_name_H-M 'P 1 2/a 1'
_atom_sites_solution_hydrogens geom
_atom_sites_solution_primary direct
_atom_sites_solution_secondary difmap
_audit_creation_method SHELXL-97
_cell_angle_alpha 90.00
_cell_angle_beta 111.93(2)
_cell_angle_gamma 90.00
_cell_formula_units_Z 4
_cell_length_a 16.547(4)
_cell_length_b 6.053(2)
_cell_length_c 16.924(4)
_cell_measurement_reflns_used 9035
_cell_measurement_temperature 295(2)
_cell_measurement_theta_max 27.5
_cell_measurement_theta_min 3.4
_cell_volume 1572.4(8)
_computing_cell_refinement RAPID-AUTO
_computing_data_collection 'RAPID-AUTO (Rigaku, 1998)'
_computing_data_reduction 'CrystalStructure (Rigaku/MSC, 2002)'
_computing_molecular_graphics 'ORTEPII (Johnson, 1976)'
_computing_publication_material SHELXL97
_computing_structure_refinement 'SHELXL97 (Sheldrick, 1997)'
_computing_structure_solution 'SHELXS97 (Sheldrick, 1997)'
_diffrn_ambient_temperature 295(3)
_diffrn_detector_area_resol_mean 10
_diffrn_measured_fraction_theta_full 0.97
_diffrn_measured_fraction_theta_max 0.97
_diffrn_measurement_device_type 'Rigaku R-AXIS RAPID'
_diffrn_measurement_method \w
_diffrn_radiation_monochromator graphite
_diffrn_radiation_source 'fine-focus sealed tube'
_diffrn_radiation_type MoK\a
_diffrn_radiation_wavelength 0.71073
_diffrn_reflns_av_R_equivalents 0.0254
_diffrn_reflns_av_sigmaI/netI 0.0224
_diffrn_reflns_limit_h_max 21
_diffrn_reflns_limit_h_min -21
_diffrn_reflns_limit_k_max 7
_diffrn_reflns_limit_k_min -7
_diffrn_reflns_limit_l_max 21
_diffrn_reflns_limit_l_min -21
_diffrn_reflns_number 14182
_diffrn_reflns_theta_full 27.5
_diffrn_reflns_theta_max 27.48
_diffrn_reflns_theta_min 3.36
_diffrn_standards_decay_% 0
_diffrn_standards_number 0
_exptl_absorpt_coefficient_mu 2.642
_exptl_absorpt_correction_T_max 0.677
_exptl_absorpt_correction_T_min 0.306
_exptl_absorpt_correction_type multi-scan
_exptl_absorpt_process_details '(ABSCOR; Higashi, 1995)'
_exptl_crystal_colour orange
_exptl_crystal_density_diffrn 1.674
_exptl_crystal_density_method 'not measured'
_exptl_crystal_description Block
_exptl_crystal_F_000 796
_exptl_crystal_size_max 0.29
_exptl_crystal_size_mid 0.21
_exptl_crystal_size_min 0.16
_refine_diff_density_max 0.41
_refine_diff_density_min -0.63
_refine_ls_extinction_method none
_refine_ls_goodness_of_fit_ref 1.045
_refine_ls_hydrogen_treatment mixed
_refine_ls_matrix_type full
_refine_ls_number_parameters 234
_refine_ls_number_reflns 3491
_refine_ls_number_restraints 3
_refine_ls_restrained_S_all 1.044
_refine_ls_R_factor_all 0.0598
_refine_ls_R_factor_gt 0.0382
_refine_ls_shift/su_max 0.001
_refine_ls_shift/su_mean 0.000
_refine_ls_structure_factor_coef Fsqd
_refine_ls_weighting_details 'w = 1/[\s^2^(Fo^2^)+(0.0557P)^2^+0.5445P] where P = (Fo^2^+2Fc^2^)/3'
_refine_ls_weighting_scheme calc
_refine_ls_wR_factor_gt 0.0994
_refine_ls_wR_factor_ref 0.1101
_reflns_number_gt 2481
_reflns_number_total 3491
_reflns_threshold_expression I>2\s(I)
_cod_data_source_file ci6605.cif
_cod_data_source_block I
_cod_depositor_comments
;
The following automatic conversions were performed:
'_symmetry_cell_setting' value 'Monoclinic' changed to 'monoclinic'
according to '/home/saulius/struct/CIF-dictionaries/cif_core.dic'
dictionary named 'cif_core.dic' version 2.4.1 from 2010-06-29.

Automatic conversion script
Id: cif_fix_enum 1527 2010-12-29 10:47:43Z saulius 

The following automatic conversions were performed:

'_symmetry_cell_setting' value 'Monoclinic' changed to 'monoclinic'
according to /home/saulius/struct/CIF-dictionaries/cif_core.dic
dictionary named 'cif_core.dic' version 2.4.1 from 2010-06-29.

Automatic conversion script
Id: cif_fix_values 1715 2011-07-08 13:25:40Z adriana 
;
_cod_original_cell_volume 1572.3(8)
_cod_original_sg_symbol_H-M 'P 2/a'
_cod_database_code 2206159
_cod_database_fobs_code 2206159

loop_
_symmetry_equiv_pos_as_xyz
'x, y, z'
'-x+1/2, y, -z'
'-x, -y, -z'
'x-1/2, -y, z'

loop_
_atom_site_label
_atom_site_fract_x
_atom_site_fract_y
_atom_site_fract_z
_atom_site_U_iso_or_equiv
_atom_site_adp_type
_atom_site_calc_flag
_atom_site_refinement_flags
_atom_site_occupancy
_atom_site_type_symbol
Br1 0.60735(3) 0.39133(7) 0.478770(19) 0.08539(18) Uani d . 1 Br
O1 0.77660(14) 0.3966(3) 0.19932(14) 0.0688(6) Uani d . 1 O
O2 0.69688(12) 0.6026(3) 0.09707(11) 0.0518(4) Uani d . 1 O
O3 0.60965(11) 1.0913(3) 0.07535(11) 0.0500(4) Uani d . 1 O
O1w 0.2500 -0.2399(5) 0.0000 0.0643(7) Uani d SD 1 O
H1w 0.229(5) -0.334(7) 0.025(4) 0.21(3) Uiso d D 1 H
N1 0.73165(13) 0.5611(3) 0.17262(13) 0.0441(5) Uani d . 1 N
N2 0.53040(12) 0.8034(3) 0.08791(12) 0.0422(5) Uani d D 1 N
H2n 0.4931(14) 0.832(4) 0.0383(9) 0.050(7) Uiso d D 1 H
N3 0.51749(12) 0.6348(3) 0.13724(12) 0.0395(4) Uani d . 1 N
N4 0.36706(14) 0.0092(4) 0.15065(14) 0.0481(5) Uani d D 1 N
H4n 0.3365(18) -0.107(3) 0.138(2) 0.073(10) Uiso d D 1 H
C1 0.72150(15) 0.7175(4) 0.23365(14) 0.0410(5) Uani d . 1 C
C2 0.77546(18) 0.6908(5) 0.31817(16) 0.0578(7) Uani d . 1 C
H2 0.8136 0.5716 0.3351 0.069 Uiso calc R 1 H
C3 0.7717(2) 0.8436(6) 0.37656(18) 0.0704(9) Uani d . 1 C
H3 0.8069 0.8271 0.4337 0.084 Uiso calc R 1 H
C4 0.7165(2) 1.0198(7) 0.35112(19) 0.0725(9) Uani d . 1 C
H4 0.7144 1.1230 0.3911 0.087 Uiso calc R 1 H
C5 0.66361(18) 1.0458(5) 0.26639(18) 0.0590(7) Uani d . 1 C
H5 0.6274 1.1686 0.2496 0.071 Uiso calc R 1 H
C6 0.66381(15) 0.8916(4) 0.20639(14) 0.0397(5) Uani d . 1 C
C7 0.60033(14) 0.9336(4) 0.11715(15) 0.0388(5) Uani d . 1 C
C8 0.45421(14) 0.5073(4) 0.09694(14) 0.0404(5) Uani d . 1 C
H8 0.4232 0.5325 0.0393 0.049 Uiso calc R 1 H
C9 0.42911(14) 0.3263(4) 0.13752(14) 0.0383(5) Uani d . 1 C
C10 0.37329(15) 0.1621(4) 0.09513(15) 0.0442(5) Uani d . 1 C
H10 0.3438 0.1562 0.0364 0.053 Uiso calc R 1 H
C11 0.45910(14) 0.2716(4) 0.22621(14) 0.0381(5) Uani d . 1 C
C12 0.51457(16) 0.3730(4) 0.30105(15) 0.0442(5) Uani d . 1 C
H12 0.5400 0.5093 0.3000 0.053 Uiso calc R 1 H
C13 0.52987(18) 0.2632(5) 0.37606(15) 0.0544(7) Uani d . 1 C
C14 0.4940(2) 0.0577(5) 0.38068(18) 0.0611(7) Uani d . 1 C
H14 0.5082 -0.0124 0.4330 0.073 Uiso calc R 1 H
C15 0.4381(2) -0.0412(5) 0.30834(18) 0.0575(7) Uani d . 1 C
H15 0.4130 -0.1776 0.3104 0.069 Uiso calc R 1 H
C16 0.41983(16) 0.0688(4) 0.23177(16) 0.0444(5) Uani d . 1 C

loop_
_atom_site_aniso_label
_atom_site_aniso_U_11
_atom_site_aniso_U_22
_atom_site_aniso_U_33
_atom_site_aniso_U_12
_atom_site_aniso_U_13
_atom_site_aniso_U_23
Br1 0.0893(3) 0.1081(3) 0.03974(18) 0.0001(2) 0.00225(16) -0.01727(16)
O1 0.0749(14) 0.0508(11) 0.0621(13) 0.0208(10) 0.0043(11) 0.0021(9)
O2 0.0521(10) 0.0590(11) 0.0361(9) 0.0088(8) 0.0070(8) -0.0019(8)
O3 0.0448(10) 0.0533(10) 0.0436(9) -0.0068(8) 0.0070(8) 0.0117(8)
O1w 0.0598(18) 0.0640(18) 0.0598(17) 0.000 0.0116(14) 0.000
N1 0.0375(11) 0.0440(11) 0.0429(11) 0.0016(9) 0.0059(9) 0.0012(9)
N2 0.0330(10) 0.0465(11) 0.0368(10) -0.0006(8) 0.0011(8) 0.0108(9)
N3 0.0352(10) 0.0414(10) 0.0362(10) -0.0003(8) 0.0070(8) 0.0077(8)
N4 0.0479(12) 0.0440(12) 0.0498(12) -0.0108(10) 0.0154(10) -0.0050(11)
C1 0.0374(12) 0.0464(13) 0.0336(11) -0.0023(10) 0.0067(9) 0.0008(10)
C2 0.0519(16) 0.0702(17) 0.0374(13) 0.0077(13) 0.0005(11) 0.0076(13)
C3 0.0621(19) 0.102(2) 0.0326(13) 0.0061(17) 0.0008(12) -0.0035(15)
C4 0.0592(18) 0.107(3) 0.0454(15) 0.0052(18) 0.0126(14) -0.0265(17)
C5 0.0432(14) 0.0777(18) 0.0497(15) 0.0099(13) 0.0100(12) -0.0140(14)
C6 0.0315(11) 0.0508(13) 0.0341(11) -0.0018(10) 0.0093(9) 0.0002(10)
C7 0.0339(12) 0.0433(12) 0.0359(11) 0.0031(9) 0.0093(9) 0.0032(10)
C8 0.0337(12) 0.0461(12) 0.0343(11) 0.0032(10) 0.0045(9) 0.0023(10)
C9 0.0336(11) 0.0408(11) 0.0370(11) 0.0005(9) 0.0093(9) -0.0002(10)
C10 0.0377(12) 0.0506(13) 0.0384(12) -0.0022(10) 0.0073(10) -0.0033(11)
C11 0.0336(11) 0.0396(12) 0.0391(11) 0.0024(9) 0.0111(9) 0.0004(10)
C12 0.0415(13) 0.0459(13) 0.0399(12) 0.0009(10) 0.0092(10) -0.0056(10)
C13 0.0521(15) 0.0701(18) 0.0346(12) 0.0057(13) 0.0088(11) -0.0080(12)
C14 0.0686(19) 0.0705(19) 0.0447(14) 0.0048(15) 0.0216(14) 0.0114(14)
C15 0.0658(18) 0.0544(15) 0.0553(16) -0.0028(13) 0.0261(14) 0.0072(13)
C16 0.0430(13) 0.0459(13) 0.0439(13) -0.0026(10) 0.0159(11) -0.0016(11)

loop_
_atom_type_symbol
_atom_type_description
_atom_type_scat_dispersion_real
_atom_type_scat_dispersion_imag
_atom_type_scat_source
C C 0.0033 0.0016 'International Tables Vol C Tables 4.2.6.8 and 6.1.1.4'
H H 0.0000 0.0000 'International Tables Vol C Tables 4.2.6.8 and 6.1.1.4'
N N 0.0061 0.0033 'International Tables Vol C Tables 4.2.6.8 and 6.1.1.4'
O O 0.0106 0.0060 'International Tables Vol C Tables 4.2.6.8 and 6.1.1.4'
Br Br -0.2901 2.4595 'International Tables Vol C Tables 4.2.6.8 and 6.1.1.4'

loop_
_geom_angle_atom_site_label_1
_geom_angle_atom_site_label_2
_geom_angle_atom_site_label_3
_geom_angle
_geom_angle_publ_flag
O2 N1 O1 122.6(2) no
O2 N1 C1 118.49(19) no
O1 N1 C1 118.8(2) no
C7 N2 N3 121.33(19) no
C7 N2 H2n 117(2) no
N3 N2 H2n 121(2) no
C8 N3 N2 113.86(19) no
C10 N4 C16 109.3(2) no
C10 N4 H4n 126(2) no
C16 N4 H4n 125(2) no
C6 C1 C2 122.2(2) no
C6 C1 N1 120.5(2) no
C2 C1 N1 117.2(2) no
C3 C2 C1 118.7(3) no
C3 C2 H2 120.6 no
C1 C2 H2 120.6 no
C4 C3 C2 120.3(3) no
C4 C3 H3 119.8 no
C2 C3 H3 119.8 no
C3 C4 C5 120.4(3) no
C3 C4 H4 119.8 no
C5 C4 H4 119.8 no
C4 C5 C6 120.8(3) no
C4 C5 H5 119.6 no
C6 C5 H5 119.6 no
C1 C6 C5 117.5(2) no
C1 C6 C7 126.9(2) no
C5 C6 C7 115.6(2) no
O3 C7 N2 121.5(2) no
O3 C7 C6 121.2(2) no
N2 C7 C6 117.2(2) no
N3 C8 C9 122.2(2) no
N3 C8 H8 118.9 no
C9 C8 H8 118.9 no
C10 C9 C11 106.5(2) no
C10 C9 C8 124.4(2) no
C11 C9 C8 129.0(2) no
N4 C10 C9 110.3(2) no
N4 C10 H10 124.9 no
C9 C10 H10 124.9 no
C12 C11 C16 119.0(2) no
C12 C11 C9 134.5(2) no
C16 C11 C9 106.5(2) no
C13 C12 C11 117.3(2) no
C13 C12 H12 121.4 no
C11 C12 H12 121.4 no
C12 C13 C14 123.4(2) no
C12 C13 Br1 118.6(2) no
C14 C13 Br1 118.0(2) no
C15 C14 C13 120.1(3) no
C15 C14 H14 120.0 no
C13 C14 H14 120.0 no
C14 C15 C16 117.7(3) no
C14 C15 H15 121.1 no
C16 C15 H15 121.1 no
N4 C16 C15 130.1(2) no
N4 C16 C11 107.4(2) no
C15 C16 C11 122.4(2) no

loop_
_geom_bond_atom_site_label_1
_geom_bond_atom_site_label_2
_geom_bond_distance
_geom_bond_publ_flag
Br1 C13 1.898(3) no
O1 N1 1.224(3) no
O2 N1 1.216(3) no
O3 C7 1.231(3) no
O1w H1w 0.850(10) no
N1 C1 1.456(3) no
N2 C7 1.333(3) no
N2 N3 1.385(3) no
N2 H2n 0.850(10) no
N3 C8 1.274(3) no
N4 C10 1.349(3) no
N4 C16 1.372(3) no
N4 H4n 0.850(10) no
C1 C6 1.381(3) no
C1 C2 1.384(3) no
C2 C3 1.372(4) no
C2 H2 0.93 no
C3 C4 1.365(5) no
C3 H3 0.93 no
C4 C5 1.382(4) no
C4 H4 0.93 no
C5 C6 1.380(4) no
C5 H5 0.93 no
C6 C7 1.505(3) no
C8 C9 1.435(3) no
C8 H8 0.93 no
C9 C10 1.364(3) no
C9 C11 1.433(3) no
C10 H10 0.93 no
C11 C12 1.398(3) no
C11 C16 1.408(3) no
C12 C13 1.370(4) no
C12 H12 0.93 no
C13 C14 1.393(4) no
C14 C15 1.366(4) no
C14 H14 0.93 no
C15 C16 1.386(4) no
C15 H15 0.93 no

loop_
_geom_hbond_atom_site_label_D
_geom_hbond_atom_site_label_H
_geom_hbond_atom_site_label_A
_geom_hbond_site_symmetry_A
_geom_hbond_distance_DH
_geom_hbond_distance_HA
_geom_hbond_distance_DA
_geom_hbond_angle_DHA
_geom_hbond_publ_flag
N2 H2n O3 3_675 0.850(10) 2.090(10) 2.937(3) 173(3) yes
N4 H4n O1w . 0.850(10) 2.37(3) 2.973(3) 128(3) yes
N4 H4n O1 4 0.850(10) 2.43(2) 3.142(3) 142(3) yes
O1w H1w O2 4 0.850(10) 2.22(2) 3.061(3) 171(7) yes

loop_
_geom_torsion_atom_site_label_1
_geom_torsion_atom_site_label_2
_geom_torsion_atom_site_label_3
_geom_torsion_atom_site_label_4
_geom_torsion
_geom_torsion_publ_flag
C7 N2 N3 C8 -171.3(2) no
O2 N1 C1 C6 9.2(3) no
O1 N1 C1 C6 -172.7(2) no
O2 N1 C1 C2 -167.1(2) no
O1 N1 C1 C2 11.0(3) no
C6 C1 C2 C3 -0.4(4) no
N1 C1 C2 C3 175.8(3) no
C1 C2 C3 C4 -0.9(5) no
C2 C3 C4 C5 0.2(5) no
C3 C4 C5 C6 1.8(5) no
C2 C1 C6 C5 2.3(4) no
N1 C1 C6 C5 -173.7(2) no
C2 C1 C6 C7 -178.0(2) no
N1 C1 C6 C7 6.0(4) no
C4 C5 C6 C1 -3.0(4) no
C4 C5 C6 C7 177.3(3) no
N3 N2 C7 O3 -175.9(2) no
N3 N2 C7 C6 -0.9(3) no
C1 C6 C7 O3 -111.8(3) no
C5 C6 C7 O3 68.0(3) no
C1 C6 C7 N2 73.2(3) no
C5 C6 C7 N2 -107.1(3) no
N2 N3 C8 C9 -178.4(2) no
N3 C8 C9 C10 -167.4(2) no
N3 C8 C9 C11 8.5(4) no
C16 N4 C10 C9 -0.5(3) no
C11 C9 C10 N4 -0.5(3) no
C8 C9 C10 N4 176.2(2) no
C10 C9 C11 C12 -178.4(3) no
C8 C9 C11 C12 5.1(4) no
C10 C9 C11 C16 1.4(3) no
C8 C9 C11 C16 -175.1(2) no
C16 C11 C12 C13 2.3(3) no
C9 C11 C12 C13 -178.0(3) no
C11 C12 C13 C14 0.8(4) no
C11 C12 C13 Br1 178.27(18) no
C12 C13 C14 C15 -2.3(4) no
Br1 C13 C14 C15 -179.8(2) no
C13 C14 C15 C16 0.7(4) no
C10 N4 C16 C15 -176.4(3) no
C10 N4 C16 C11 1.4(3) no
C14 C15 C16 N4 179.9(3) no
C14 C15 C16 C11 2.4(4) no
C12 C11 C16 N4 178.1(2) no
C9 C11 C16 N4 -1.7(3) no
C12 C11 C16 C15 -3.9(4) no
C9 C11 C16 C15 176.3(2) no

loop_
_cod_related_entry_id
_cod_related_entry_database
_cod_related_entry_code
1 ChemSpider 21180611
